data_2241834
loop_
_publ_author_name
'Akduran, Nurcan'
'Necefo\(glu, Hacali'
'Aydo\(gdu, \"Omer'
'H\"okelek, Tuncer'

_publ_section_title
;
 Crystal structure of
 <i>trans</i>-diaquabis(4-cyanobenzoato-\k<i>O</i>)bis(<i>N</i>,<i>N</i>-diethylnicotinamide-\k<i>N</i>)zinc(II)
;
_journal_coeditor_code XU5890
_journal_issue 10
_journal_name_full 'Acta Crystallographica Section E'
_journal_page_first 1374
_journal_page_last 1376
_journal_paper_doi 10.1107/S2056989016013815
_journal_volume 72
_journal_year 2016
_chemical_formula_iupac '[Zn (C8 H4 N O2)2 (C10 H14 N2 O)2 (H2 O)2]'
_chemical_formula_moiety 'C36 H40 N6 O8 Zn'
_chemical_formula_sum 'C36 H40 N6 O8 Zn'
_chemical_formula_weight 750.13
_chemical_name_systematic
<i>trans</i>-Diaquabis(4-cyanobenzoato-\k<i>O</i>)bis(<i>N</i>,<i>N</i>-diethylnicotinamide-\k<i>N</i>)zinc(II)
_space_group_IT_number 2
_space_group_name_Hall '-P 1'
_symmetry_cell_setting triclinic
_symmetry_space_group_name_Hall '-P 1'
_symmetry_space_group_name_H-M 'P -1'
_atom_sites_solution_hydrogens geom
_atom_sites_solution_primary direct
_atom_sites_solution_secondary difmap
_audit_creation_method SHELXL-97
_cell_angle_alpha 86.363(3)
_cell_angle_beta 75.894(2)
_cell_angle_gamma 74.390(2)
_cell_formula_units_Z 1
_cell_length_a 7.4916(3)
_cell_length_b 8.5915(3)
_cell_length_c 15.0343(6)
_cell_measurement_reflns_used 9994
_cell_measurement_temperature 296(2)
_cell_measurement_theta_max 28.22
_cell_measurement_theta_min 2.79
_cell_volume 903.87(6)
_computing_cell_refinement
;
<i>SAINT</i> (Bruker, 2012)
;
_computing_data_collection
;
<i>APEX2</i> (Bruker, 2012)
;
_computing_data_reduction
;
<i>SAINT</i> (Bruker, 2012)
;
_computing_molecular_graphics
;
<i>ORTEP-3 for Windows</i> (Farrugia, 2012)
;
_computing_publication_material
;
WinGX (Farrugia, 2012) and PLATON (Spek, 2009)
;
_computing_structure_refinement
;
<i>SHELXL97</i> (Sheldrick, 2008)
;
_computing_structure_solution
;
<i>SHELXS97</i> (Sheldrick, 2008)
;
_diffrn_ambient_temperature 296(2)
_diffrn_measured_fraction_theta_full 0.978
_diffrn_measured_fraction_theta_max 0.978
_diffrn_measurement_device_type 'Bruker SMART BREEZE CCD'
_diffrn_measurement_method '\f and \w scans'
_diffrn_radiation_monochromator graphite
_diffrn_radiation_source 'fine-focus sealed tube'
_diffrn_radiation_type MoK\a
_diffrn_radiation_wavelength 0.71073
_diffrn_reflns_av_R_equivalents 0.0200
_diffrn_reflns_av_sigmaI/netI 0.0168
_diffrn_reflns_limit_h_max 9
_diffrn_reflns_limit_h_min -9
_diffrn_reflns_limit_k_max 11
_diffrn_reflns_limit_k_min -11
_diffrn_reflns_limit_l_max 19
_diffrn_reflns_limit_l_min -19
_diffrn_reflns_number 19149
_diffrn_reflns_theta_full 28.26
_diffrn_reflns_theta_max 28.26
_diffrn_reflns_theta_min 1.40
_exptl_absorpt_coefficient_mu 0.739
_exptl_absorpt_correction_T_max 0.84
_exptl_absorpt_correction_T_min 0.74
_exptl_absorpt_correction_type multi-scan
_exptl_absorpt_process_details
;
(SADABS; Bruker, 2012)
;
_exptl_crystal_colour 'translucent intense colourless'
_exptl_crystal_density_diffrn 1.378
_exptl_crystal_density_method 'not measured'
_exptl_crystal_description prism
_exptl_crystal_F_000 392
_exptl_crystal_size_max 0.45
_exptl_crystal_size_mid 0.30
_exptl_crystal_size_min 0.24
_refine_diff_density_max 0.557
_refine_diff_density_min -0.229
_refine_ls_extinction_method none
_refine_ls_goodness_of_fit_ref 1.060
_refine_ls_hydrogen_treatment mixed
_refine_ls_matrix_type full
_refine_ls_number_parameters 242
_refine_ls_number_reflns 4366
_refine_ls_number_restraints 0
_refine_ls_restrained_S_all 1.060
_refine_ls_R_factor_all 0.0353
_refine_ls_R_factor_gt 0.0316
_refine_ls_shift/su_max 0.000
_refine_ls_shift/su_mean 0.000
_refine_ls_structure_factor_coef Fsqd
_refine_ls_weighting_details 'calc w=1/[\s^2^(Fo^2^)+(0.0458P)^2^+0.2769P] where P=(Fo^2^+2Fc^2^)/3'
_refine_ls_weighting_scheme calc
_refine_ls_wR_factor_gt 0.0817
_refine_ls_wR_factor_ref 0.0840
_reflns_number_gt 4029
_reflns_number_total 4366
_reflns_threshold_expression I>2sigma(I)
_cod_data_source_file xu5890sup1.cif
_cod_data_source_block I
_cod_database_code 2241834

loop_
_symmetry_equiv_pos_as_xyz
'x, y, z'
'-x, -y, -z'

loop_
_atom_site_type_symbol
_atom_site_label
_atom_site_fract_x
_atom_site_fract_y
_atom_site_fract_z
_atom_site_U_iso_or_equiv
_atom_site_adp_type
_atom_site_calc_flag
_atom_site_refinement_flags
_atom_site_occupancy
_atom_site_symmetry_multiplicity
Zn Zn1 0.0000 0.0000 0.0000 0.02730(8) Uani d S 1 2
O O1 0.10666(18) 0.0679(2) -0.22778(9) 0.0585(4) Uani d . 1 1
O O2 0.23197(15) 0.01976(13) -0.10544(7) 0.0340(2) Uani d . 1 1
O O3 0.51295(19) -0.62718(18) -0.11834(9) 0.0571(4) Uani d . 1 1
O O4 0.19075(17) -0.10842(16) 0.08623(9) 0.0414(3) Uani d . 1 1
H H41 0.115(3) -0.110(3) 0.1366(17) 0.056(7) Uiso d . 1 1
H H42 0.277(3) -0.191(3) 0.0848(16) 0.059(7) Uiso d . 1 1
N N1 1.1465(3) -0.2028(3) -0.46622(14) 0.0755(6) Uani d . 1 1
N N2 0.02013(16) -0.22996(14) -0.05596(8) 0.0288(2) Uani d . 1 1
N N3 0.4843(2) -0.58488(17) -0.26504(9) 0.0402(3) Uani d . 1 1
C C1 0.2428(2) 0.02304(18) -0.19037(10) 0.0324(3) Uani d . 1 1
C C2 0.4408(2) -0.03327(17) -0.25173(10) 0.0304(3) Uani d . 1 1
C C3 0.4653(2) -0.0552(2) -0.34513(11) 0.0423(4) Uani d . 1 1
H H3 0.3593 -0.0388 -0.3698 0.051 Uiso calc R 1 1
C C4 0.6461(3) -0.1012(2) -0.40159(11) 0.0466(4) Uani d . 1 1
H H4 0.6621 -0.1157 -0.4641 0.056 Uiso calc R 1 1
C C5 0.8044(2) -0.12572(19) -0.36423(11) 0.0383(3) Uani d . 1 1
C C6 0.7815(2) -0.1071(2) -0.27117(12) 0.0415(4) Uani d . 1 1
H H6 0.8876 -0.1252 -0.2463 0.050 Uiso calc R 1 1
C C7 0.5995(2) -0.0614(2) -0.21525(11) 0.0368(3) Uani d . 1 1
H H7 0.5836 -0.0493 -0.1525 0.044 Uiso calc R 1 1
C C8 0.9951(3) -0.1689(2) -0.42235(13) 0.0507(4) Uani d . 1 1
C C9 -0.1333(2) -0.28196(18) -0.05414(10) 0.0323(3) Uani d . 1 1
H H9 -0.2528 -0.2183 -0.0253 0.039 Uiso calc R 1 1
C C10 -0.1218(2) -0.4269(2) -0.09346(12) 0.0379(3) Uani d . 1 1
H H10 -0.2314 -0.4600 -0.0909 0.045 Uiso calc R 1 1
C C11 0.0555(2) -0.52178(18) -0.13656(11) 0.0386(3) Uani d . 1 1
H H11 0.0669 -0.6187 -0.1644 0.046 Uiso calc R 1 1
C C12 0.2158(2) -0.47000(17) -0.13758(10) 0.0317(3) Uani d . 1 1
C C13 0.1916(2) -0.32445(17) -0.09573(10) 0.0302(3) Uani d . 1 1
H H13 0.2994 -0.2907 -0.0952 0.036 Uiso calc R 1 1
C C14 0.4178(2) -0.56899(17) -0.17441(11) 0.0354(3) Uani d . 1 1
C C15 0.3800(3) -0.5002(2) -0.33283(12) 0.0488(4) Uani d . 1 1
H H15A 0.4514 -0.4299 -0.3693 0.059 Uiso calc R 1 1
H H15B 0.2577 -0.4329 -0.3008 0.059 Uiso calc R 1 1
C C16 0.3474(3) -0.6144(3) -0.39581(16) 0.0663(6) Uani d . 1 1
H H16A 0.2720 -0.5537 -0.4359 0.099 Uiso calc R 1 1
H H16B 0.2815 -0.6874 -0.3600 0.099 Uiso calc R 1 1
H H16C 0.4680 -0.6748 -0.4317 0.099 Uiso calc R 1 1
C C17 0.6830(3) -0.6752(2) -0.30132(13) 0.0481(4) Uani d . 1 1
H H17A 0.6893 -0.7410 -0.3527 0.058 Uiso calc R 1 1
H H17B 0.7267 -0.7473 -0.2542 0.058 Uiso calc R 1 1
C C18 0.8137(4) -0.5660(4) -0.3324(2) 0.0831(8) Uani d . 1 1
H H18A 0.9426 -0.6304 -0.3527 0.125 Uiso calc R 1 1
H H18B 0.8053 -0.4984 -0.2823 0.125 Uiso calc R 1 1
H H18C 0.7766 -0.4997 -0.3821 0.125 Uiso calc R 1 1

loop_
_atom_site_aniso_label
_atom_site_aniso_U_11
_atom_site_aniso_U_22
_atom_site_aniso_U_33
_atom_site_aniso_U_12
_atom_site_aniso_U_13
_atom_site_aniso_U_23
Zn1 0.02409(12) 0.02632(12) 0.02797(13) -0.00158(8) -0.00370(8) -0.00585(8)
O1 0.0317(6) 0.0954(11) 0.0390(7) -0.0015(6) -0.0080(5) 0.0024(7)
O2 0.0289(5) 0.0415(6) 0.0297(5) -0.0098(4) -0.0014(4) -0.0061(4)
O3 0.0501(7) 0.0621(8) 0.0419(7) 0.0212(6) -0.0165(6) -0.0093(6)
O4 0.0310(6) 0.0488(7) 0.0375(6) 0.0048(5) -0.0113(5) -0.0020(5)
N1 0.0492(10) 0.0958(16) 0.0549(11) 0.0045(10) 0.0111(9) -0.0003(10)
N2 0.0268(6) 0.0263(5) 0.0297(6) -0.0019(4) -0.0049(5) -0.0032(4)
N3 0.0392(7) 0.0349(7) 0.0353(7) 0.0061(5) -0.0050(6) -0.0021(5)
C1 0.0295(7) 0.0314(7) 0.0343(7) -0.0074(5) -0.0040(6) -0.0017(6)
C2 0.0314(7) 0.0303(7) 0.0284(7) -0.0094(5) -0.0033(6) -0.0001(5)
C3 0.0372(8) 0.0564(10) 0.0321(8) -0.0091(7) -0.0094(6) -0.0015(7)
C4 0.0471(10) 0.0597(11) 0.0266(7) -0.0070(8) -0.0034(7) -0.0035(7)
C5 0.0343(8) 0.0374(8) 0.0349(8) -0.0048(6) 0.0025(6) -0.0014(6)
C6 0.0318(8) 0.0527(10) 0.0379(8) -0.0086(7) -0.0059(6) -0.0035(7)
C7 0.0334(8) 0.0469(9) 0.0287(7) -0.0099(6) -0.0040(6) -0.0046(6)
C8 0.0421(10) 0.0553(11) 0.0406(9) -0.0013(8) 0.0036(8) 0.0016(8)
C9 0.0281(7) 0.0340(7) 0.0323(7) -0.0042(5) -0.0067(6) -0.0002(6)
C10 0.0364(8) 0.0381(8) 0.0436(9) -0.0124(6) -0.0148(7) 0.0002(7)
C11 0.0466(9) 0.0285(7) 0.0422(8) -0.0065(6) -0.0158(7) -0.0061(6)
C12 0.0349(7) 0.0258(6) 0.0296(7) 0.0007(5) -0.0077(6) -0.0015(5)
C13 0.0276(7) 0.0275(6) 0.0323(7) -0.0032(5) -0.0052(5) -0.0024(5)
C14 0.0373(8) 0.0257(6) 0.0367(8) 0.0032(6) -0.0080(6) -0.0054(6)
C15 0.0511(10) 0.0477(10) 0.0367(9) 0.0030(8) -0.0089(8) 0.0050(7)
C16 0.0596(13) 0.0810(16) 0.0555(12) -0.0073(11) -0.0190(10) -0.0058(11)
C17 0.0395(9) 0.0476(9) 0.0434(9) 0.0054(7) -0.0015(7) -0.0057(8)
C18 0.0576(14) 0.099(2) 0.093(2) -0.0287(14) -0.0102(13) 0.0008(16)

loop_
_atom_type_symbol
_atom_type_description
_atom_type_scat_dispersion_real
_atom_type_scat_dispersion_imag
_atom_type_scat_source
C C 0.0030 0.0020 'International Tables Vol C Tables 4.2.6.8 and 6.1.1.4'
H H 0.0000 0.0000 'International Tables Vol C Tables 4.2.6.8 and 6.1.1.4'
N N 0.0060 0.0030 'International Tables Vol C Tables 4.2.6.8 and 6.1.1.4'
O O 0.0110 0.0060 'International Tables Vol C Tables 4.2.6.8 and 6.1.1.4'
Zn Zn 0.2840 1.4300 'International Tables Vol C Tables 4.2.6.8 and 6.1.1.4'

loop_
_geom_angle_atom_site_label_1
_geom_angle_atom_site_label_2
_geom_angle_atom_site_label_3
_geom_angle_site_symmetry_1
_geom_angle_site_symmetry_3
_geom_angle
O2 Zn1 O2 . 2 180.00(7)
O2 Zn1 O4 . . 89.94(5)
O2 Zn1 O4 2 . 90.06(5)
O2 Zn1 O4 . 2 90.06(5)
O2 Zn1 O4 2 2 89.94(5)
O2 Zn1 N2 . . 88.48(4)
O2 Zn1 N2 2 . 91.52(4)
O2 Zn1 N2 . 2 91.52(4)
O2 Zn1 N2 2 2 88.48(4)
O4 Zn1 O4 2 . 180.00(10)
N2 Zn1 O4 . . 92.36(5)
N2 Zn1 O4 2 . 87.64(5)
N2 Zn1 O4 . 2 87.64(5)
N2 Zn1 O4 2 2 92.36(5)
N2 Zn1 N2 2 . 180.00(6)
C1 O2 Zn1 . . 127.55(9)
Zn1 O4 H41 . . 101.6(16)
Zn1 O4 H42 . . 135.9(16)
H41 O4 H42 . . 106(2)
C9 N2 Zn1 . . 122.37(9)
C9 N2 C13 . . 118.12(12)
C13 N2 Zn1 . . 119.50(9)
C14 N3 C15 . . 124.36(14)
C14 N3 C17 . . 118.81(14)
C17 N3 C15 . . 116.34(14)
O1 C1 O2 . . 126.05(14)
O1 C1 C2 . . 117.65(14)
O2 C1 C2 . . 116.30(13)
C3 C2 C1 . . 120.47(14)
C7 C2 C3 . . 119.42(14)
C7 C2 C1 . . 120.10(13)
C2 C3 H3 . . 119.8
C4 C3 C2 . . 120.43(15)
C4 C3 H3 . . 119.8
C3 C4 C5 . . 119.49(15)
C3 C4 H4 . . 120.3
C5 C4 H4 . . 120.3
C4 C5 C8 . . 120.56(16)
C6 C5 C4 . . 120.54(15)
C6 C5 C8 . . 118.90(16)
C5 C6 C7 . . 119.41(15)
C5 C6 H6 . . 120.3
C7 C6 H6 . . 120.3
C2 C7 H7 . . 119.7
C6 C7 C2 . . 120.68(15)
C6 C7 H7 . . 119.7
N1 C8 C5 . . 178.4(2)
N2 C9 C10 . . 122.61(14)
N2 C9 H9 . . 118.7
C10 C9 H9 . . 118.7
C9 C10 H10 . . 120.6
C11 C10 C9 . . 118.88(14)
C11 C10 H10 . . 120.6
C10 C11 C12 . . 118.92(14)
C10 C11 H11 . . 120.5
C12 C11 H11 . . 120.5
C11 C12 C14 . . 124.06(13)
C13 C12 C11 . . 118.44(13)
C13 C12 C14 . . 117.28(13)
N2 C13 C12 . . 122.99(13)
N2 C13 H13 . . 118.5
C12 C13 H13 . . 118.5
O3 C14 N3 . . 123.94(14)
O3 C14 C12 . . 117.46(14)
N3 C14 C12 . . 118.58(13)
N3 C15 C16 . . 112.80(17)
N3 C15 H15A . . 109.0
N3 C15 H15B . . 109.0
C16 C15 H15A . . 109.0
C16 C15 H15B . . 109.0
H15A C15 H15B . . 107.8
C15 C16 H16A . . 109.5
C15 C16 H16B . . 109.5
C15 C16 H16C . . 109.5
H16A C16 H16B . . 109.5
H16A C16 H16C . . 109.5
H16B C16 H16C . . 109.5
N3 C17 C18 . . 112.50(18)
N3 C17 H17A . . 109.1
N3 C17 H17B . . 109.1
C18 C17 H17A . . 109.1
C18 C17 H17B . . 109.1
H17A C17 H17B . . 107.8
C17 C18 H18A . . 109.5
C17 C18 H18B . . 109.5
C17 C18 H18C . . 109.5
H18A C18 H18B . . 109.5
H18A C18 H18C . . 109.5
H18B C18 H18C . . 109.5

loop_
_geom_bond_atom_site_label_1
_geom_bond_atom_site_label_2
_geom_bond_site_symmetry_2
_geom_bond_distance
_geom_bond_publ_flag
Zn1 O2 . 2.0842(10) yes
Zn1 O2 2 2.0842(10) ?
Zn1 O4 . 2.1503(11) yes
Zn1 O4 2 2.1503(11) ?
Zn1 N2 . 2.1501(11) yes
Zn1 N2 2 2.1501(11) ?
O1 C1 . 1.2436(19) ?
O2 C1 . 1.2584(18) ?
O3 C14 . 1.231(2) ?
O4 H41 . 0.83(2) ?
O4 H42 . 0.82(2) ?
N2 C9 . 1.3348(19) ?
N2 C13 . 1.3389(17) ?
N3 C14 . 1.334(2) ?
N3 C15 . 1.472(2) ?
N3 C17 . 1.467(2) ?
C1 C2 . 1.513(2) ?
C2 C3 . 1.389(2) ?
C2 C7 . 1.386(2) ?
C3 C4 . 1.380(2) ?
C3 H3 . 0.9300 ?
C4 H4 . 0.9300 ?
C5 C4 . 1.393(2) ?
C5 C6 . 1.382(2) ?
C5 C8 . 1.446(2) ?
C6 H6 . 0.9300 ?
C7 C6 . 1.384(2) ?
C7 H7 . 0.9300 ?
C8 N1 . 1.135(3) ?
C9 C10 . 1.385(2) ?
C9 H9 . 0.9300 ?
C10 H10 . 0.9300 ?
C11 C10 . 1.383(2) ?
C11 H11 . 0.9300 ?
C12 C11 . 1.385(2) ?
C12 C14 . 1.509(2) ?
C13 C12 . 1.384(2) ?
C13 H13 . 0.9300 ?
C15 C16 . 1.510(3) ?
C15 H15A . 0.9700 ?
C15 H15B . 0.9700 ?
C16 H16A . 0.9600 ?
C16 H16B . 0.9600 ?
C16 H16C . 0.9600 ?
C17 C18 . 1.508(3) ?
C17 H17A . 0.9700 ?
C17 H17B . 0.9700 ?
C18 H18A . 0.9600 ?
C18 H18B . 0.9600 ?
C18 H18C . 0.9600 ?

loop_
_geom_hbond_atom_site_label_D
_geom_hbond_atom_site_label_H
_geom_hbond_atom_site_label_A
_geom_hbond_site_symmetry_A
_geom_hbond_distance_DH
_geom_hbond_distance_HA
_geom_hbond_distance_DA
_geom_hbond_angle_DHA
_geom_hbond_publ_flag
O4 H41 O1 2_555 0.83(2) 1.84(2) 2.6419(19) 161(2) yes
O4 H42 O3 2_645 0.82(2) 2.03(2) 2.827(2) 163(2) yes

loop_
_geom_torsion_atom_site_label_1
_geom_torsion_atom_site_label_2
_geom_torsion_atom_site_label_3
_geom_torsion_atom_site_label_4
_geom_torsion_site_symmetry_1
_geom_torsion
O4 Zn1 O2 C1 . 153.35(13)
O4 Zn1 O2 C1 2 -26.65(13)
N2 Zn1 O2 C1 . 60.99(12)
N2 Zn1 O2 C1 2 -119.01(12)
O2 Zn1 N2 C9 . -144.71(12)
O2 Zn1 N2 C9 2 35.29(12)
O2 Zn1 N2 C13 . 34.08(11)
O2 Zn1 N2 C13 2 -145.92(11)
O4 Zn1 N2 C9 . 125.41(12)
O4 Zn1 N2 C9 2 -54.59(12)
O4 Zn1 N2 C13 . -55.80(11)
O4 Zn1 N2 C13 2 124.20(11)
Zn1 O2 C1 O1 . 25.4(2)
Zn1 O2 C1 C2 . -154.52(10)
Zn1 N2 C9 C10 . 177.24(12)
C13 N2 C9 C10 . -1.6(2)
Zn1 N2 C13 C12 . -176.49(11)
C9 N2 C13 C12 . 2.3(2)
C15 N3 C14 O3 . -172.38(18)
C15 N3 C14 C12 . 5.8(2)
C17 N3 C14 O3 . -0.7(3)
C17 N3 C14 C12 . 177.46(14)
C14 N3 C15 C16 . -121.41(19)
C17 N3 C15 C16 . 66.7(2)
C14 N3 C17 C18 . -99.1(2)
C15 N3 C17 C18 . 73.3(2)
O1 C1 C2 C3 . -8.8(2)
O1 C1 C2 C7 . 170.29(16)
O2 C1 C2 C3 . 171.11(15)
O2 C1 C2 C7 . -9.8(2)
C1 C2 C3 C4 . 177.77(16)
C7 C2 C3 C4 . -1.4(3)
C1 C2 C7 C6 . -177.60(15)
C3 C2 C7 C6 . 1.5(2)
C2 C3 C4 C5 . 0.0(3)
C6 C5 C4 C3 . 1.2(3)
C8 C5 C4 C3 . -178.01(18)
C4 C5 C6 C7 . -1.0(3)
C8 C5 C6 C7 . 178.20(17)
C2 C7 C6 C5 . -0.4(3)
N2 C9 C10 C11 . -0.1(2)
C12 C11 C10 C9 . 1.1(2)
C13 C12 C11 C10 . -0.4(2)
C14 C12 C11 C10 . 174.11(15)
C11 C12 C14 O3 . -107.28(19)
C11 C12 C14 N3 . 74.5(2)
C13 C12 C14 O3 . 67.3(2)
C13 C12 C14 N3 . -111.00(17)
N2 C13 C12 C11 . -1.4(2)
N2 C13 C12 C14 . -176.26(13)

_cod_database_fobs_code 2241834
